data_4038391
loop_
_publ_author_name
'Chang, Meng-Yang'
'Tsai, Yu-Lin'
'Chen, Hsing-Yin'

_publ_section_title
;
 CuBr<sub>2</sub>-Mediated One-Pot Synthesis of Sulfonyl
 9-Fluorenylidenes.
;
_journal_name_full 'The Journal of organic chemistry'
_journal_paper_doi 10.1021/acs.joc.0c00035
_journal_year 2020
_chemical_formula_sum 'C23 H20 O4 S'
_chemical_formula_weight 392.45
_space_group_crystal_system monoclinic
_space_group_IT_number 13
_space_group_name_Hall '-P 2yc'
_space_group_name_H-M_alt 'P 1 2/c 1'
_atom_sites_solution_hydrogens geom
_audit_creation_method SHELXL-2014/6
_cell_angle_alpha 90
_cell_angle_beta 94.188(3)
_cell_angle_gamma 90
_cell_formula_units_Z 4
_cell_length_a 8.3017(5)
_cell_length_b 10.3840(6)
_cell_length_c 21.3810(12)
_cell_measurement_reflns_used 9339
_cell_measurement_temperature 99(2)
_cell_measurement_theta_max 26.3875
_cell_measurement_theta_min 2.1815
_cell_volume 1838.22(19)
_computing_cell_refinement 'SAINT V8.34A (Bruker AXS Inc., 2013)'
_computing_data_collection 'Bruker APEX2'
_computing_data_reduction 'SAINT V8.34A (Bruker AXS Inc., 2013)'
_computing_molecular_graphics 'Bruker SHELXTL'
_computing_publication_material 'Bruker SHELXTL'
_computing_structure_refinement 'SHELXL-2014/6 (Sheldrick, 2014)'
_diffrn_ambient_temperature 99(2)
_diffrn_detector_area_resol_mean 8.3333
_diffrn_measured_fraction_theta_full 0.998
_diffrn_measured_fraction_theta_max 0.996
_diffrn_measurement_device_type 'Bruker APEX-II CCD'
_diffrn_measurement_method '\f and \w scans'
_diffrn_radiation_type MoK\a
_diffrn_radiation_wavelength 0.71073
_diffrn_reflns_av_R_equivalents 0.0343
_diffrn_reflns_av_unetI/netI 0.0242
_diffrn_reflns_Laue_measured_fraction_full 0.998
_diffrn_reflns_Laue_measured_fraction_max 0.996
_diffrn_reflns_limit_h_max 10
_diffrn_reflns_limit_h_min -10
_diffrn_reflns_limit_k_max 12
_diffrn_reflns_limit_k_min -12
_diffrn_reflns_limit_l_max 26
_diffrn_reflns_limit_l_min -24
_diffrn_reflns_number 24716
_diffrn_reflns_point_group_measured_fraction_full 0.998
_diffrn_reflns_point_group_measured_fraction_max 0.996
_diffrn_reflns_theta_full 25.242
_diffrn_reflns_theta_max 26.462
_diffrn_reflns_theta_min 1.910
_exptl_absorpt_coefficient_mu 0.204
_exptl_absorpt_correction_T_max 0.7454
_exptl_absorpt_correction_T_min 0.7181
_exptl_absorpt_correction_type multi-scan
_exptl_absorpt_process_details 'SADABS V2014/4 (Bruker AXS Inc.)'
_exptl_crystal_colour Red
_exptl_crystal_density_diffrn 1.418
_exptl_crystal_density_meas ?
_exptl_crystal_density_method 'not measured'
_exptl_crystal_description Lump
_exptl_crystal_F_000 824
_exptl_crystal_size_max 0.22
_exptl_crystal_size_mid 0.20
_exptl_crystal_size_min 0.20
_refine_diff_density_max 0.347
_refine_diff_density_min -0.398
_refine_diff_density_rms 0.046
_refine_ls_extinction_method none
_refine_ls_goodness_of_fit_ref 1.045
_refine_ls_hydrogen_treatment constr
_refine_ls_matrix_type full
_refine_ls_number_parameters 256
_refine_ls_number_reflns 3795
_refine_ls_number_restraints 0
_refine_ls_restrained_S_all 1.045
_refine_ls_R_factor_all 0.0385
_refine_ls_R_factor_gt 0.0324
_refine_ls_shift/su_max 0.000
_refine_ls_shift/su_mean 0.000
_refine_ls_structure_factor_coef Fsqd
_refine_ls_weighting_details 'w=1/[\s^2^(Fo^2^)+(0.0433P)^2^+0.8974P] where P=(Fo^2^+2Fc^2^)/3'
_refine_ls_weighting_scheme calc
_refine_ls_wR_factor_gt 0.0847
_refine_ls_wR_factor_ref 0.0891
_reflns_Friedel_coverage 0.000
_reflns_number_gt 3308
_reflns_number_total 3795
_reflns_threshold_expression 'I > 2\s(I)'
_cod_data_source_file jo0c00035_si_001.cif
_cod_data_source_block mo_180820LT_0m
_cod_depositor_comments
;
The following automatic conversions were performed:

data item '_exptl_crystal_density_meas' value 'not measured' was
changed to '?' -- the value is perceived as not measured.

Automatic conversion script
Id: cif_fix_values 7556 2019-12-06 15:28:31Z antanas 
;
_cod_original_sg_symbol_H-M 'P 2/c'
_cod_database_code 4038391
_shelx_space_group_comment
;
The symmetry employed for this shelxl refinement is uniquely defined
by the following loop, which should always be used as a source of
symmetry information in preference to the above space-group names.
They are only intended as comments.
;
_shelxl_version_number 2014/6

loop_
_space_group_symop_operation_xyz
'x, y, z'
'-x, y, -z+1/2'
'-x, -y, -z'
'x, -y, z-1/2'

loop_
_atom_site_label
_atom_site_type_symbol
_atom_site_fract_x
_atom_site_fract_y
_atom_site_fract_z
_atom_site_U_iso_or_equiv
_atom_site_adp_type
_atom_site_occupancy
_atom_site_site_symmetry_order
_atom_site_calc_flag
_atom_site_refinement_flags_posn
_atom_site_refinement_flags_adp
_atom_site_refinement_flags_occupancy
_atom_site_disorder_assembly
_atom_site_disorder_group
S1 S 0.67958(4) 0.17181(3) 0.19144(2) 0.01665(11) Uani 1 1 d . . . . .
O1 O 0.43935(12) 0.80047(9) 0.07164(5) 0.0193(2) Uani 1 1 d . . . . .
O2 O 0.52206(12) 0.19473(9) 0.16103(5) 0.0206(2) Uani 1 1 d . . . . .
O3 O 0.36150(12) 0.56842(10) 0.04542(4) 0.0193(2) Uani 1 1 d . . . . .
O4 O 0.70720(13) 0.05709(10) 0.22869(5) 0.0229(2) Uani 1 1 d . . . . .
C1 C 0.47247(19) 0.93167(14) 0.08776(7) 0.0223(3) Uani 1 1 d . . . . .
H11 H 0.4314 0.9506 0.1286 0.034 Uiso 1 1 calc R U . . .
H1 H 0.4194 0.9881 0.0558 0.034 Uiso 1 1 calc R U . . .
H10 H 0.5893 0.9464 0.0900 0.034 Uiso 1 1 calc R U . . .
C2 C 0.50494(16) 0.71163(13) 0.11267(6) 0.0148(3) Uani 1 1 d . . . . .
C3 C 0.60238(16) 0.74023(13) 0.16610(6) 0.0145(3) Uani 1 1 d . . . . .
H12 H 0.6262 0.8270 0.1773 0.017 Uiso 1 1 calc R U . . .
C4 C 0.66457(15) 0.63931(13) 0.20292(6) 0.0135(3) Uani 1 1 d . . . . .
C5 C 0.63263(16) 0.51066(13) 0.18684(6) 0.0138(3) Uani 1 1 d . . . . .
C6 C 0.72258(15) 0.42774(13) 0.23362(6) 0.0138(3) Uani 1 1 d . . . . .
C7 C 0.74460(17) 0.30012(13) 0.24004(6) 0.0165(3) Uani 1 1 d . . . . .
H6 H 0.8060 0.2753 0.2773 0.020 Uiso 1 1 calc R U . . .
C8 C 0.82018(16) 0.16909(12) 0.13317(6) 0.0155(3) Uani 1 1 d . . . . .
C9 C 0.78241(17) 0.22148(14) 0.07420(7) 0.0185(3) Uani 1 1 d . . . . .
H5 H 0.6797 0.2597 0.0643 0.022 Uiso 1 1 calc R U . . .
C10 C 0.89595(17) 0.21747(14) 0.02979(6) 0.0181(3) Uani 1 1 d . . . . .
H4 H 0.8699 0.2524 -0.0108 0.022 Uiso 1 1 calc R U . . .
C11 C 1.04753(17) 0.16308(13) 0.04375(6) 0.0167(3) Uani 1 1 d . . . . .
C12 C 1.16907(17) 0.15407(14) -0.00504(7) 0.0196(3) Uani 1 1 d . . . . .
H2 H 1.1596 0.0700 -0.0258 0.029 Uiso 1 1 calc R U . . .
H20 H 1.2782 0.1639 0.0151 0.029 Uiso 1 1 calc R U . . .
H3 H 1.1485 0.2224 -0.0362 0.029 Uiso 1 1 calc R U . . .
C13 C 0.80544(15) 0.51833(13) 0.27945(6) 0.0141(3) Uani 1 1 d . . . . .
C14 C 0.90773(16) 0.49455(14) 0.33231(6) 0.0178(3) Uani 1 1 d . . . . .
H17 H 0.9344 0.4089 0.3448 0.021 Uiso 1 1 calc R U . . .
C15 C 0.97042(17) 0.59900(15) 0.36667(6) 0.0208(3) Uani 1 1 d . . . . .
H16 H 1.0404 0.5844 0.4032 0.025 Uiso 1 1 calc R U . . .
C16 C 0.93233(17) 0.72466(15) 0.34847(7) 0.0204(3) Uani 1 1 d . . . . .
H15 H 0.9758 0.7946 0.3729 0.025 Uiso 1 1 calc R U . . .
C17 C 0.83146(17) 0.74902(14) 0.29499(6) 0.0175(3) Uani 1 1 d . . . . .
H14 H 0.8058 0.8347 0.2823 0.021 Uiso 1 1 calc R U . . .
C18 C 0.76945(15) 0.64471(13) 0.26079(6) 0.0142(3) Uani 1 1 d . . . . .
C19 C 0.52923(15) 0.48219(13) 0.13396(6) 0.0144(3) Uani 1 1 d . . . . .
H13 H 0.5035 0.3954 0.1233 0.017 Uiso 1 1 calc R U . . .
C20 C 0.46534(16) 0.58234(13) 0.09767(6) 0.0147(3) Uani 1 1 d . . . . .
C21 C 0.30935(18) 0.44093(14) 0.03039(7) 0.0220(3) Uani 1 1 d . . . . .
H7 H 0.4028 0.3880 0.0215 0.033 Uiso 1 1 calc R U . . .
H8 H 0.2324 0.4428 -0.0066 0.033 Uiso 1 1 calc R U . . .
H9 H 0.2569 0.4041 0.0659 0.033 Uiso 1 1 calc R U . . .
C22 C 0.97062(17) 0.11402(14) 0.14798(7) 0.0190(3) Uani 1 1 d . . . . .
H19 H 0.9957 0.0777 0.1883 0.023 Uiso 1 1 calc R U . . .
C23 C 1.08341(17) 0.11253(14) 0.10357(7) 0.0202(3) Uani 1 1 d . . . . .
H18 H 1.1871 0.0765 0.1139 0.024 Uiso 1 1 calc R U . . .

loop_
_atom_site_aniso_label
_atom_site_aniso_U_11
_atom_site_aniso_U_22
_atom_site_aniso_U_33
_atom_site_aniso_U_23
_atom_site_aniso_U_13
_atom_site_aniso_U_12
S1 0.01948(19) 0.01069(17) 0.02010(19) -0.00014(12) 0.00365(13) 0.00061(12)
O1 0.0216(5) 0.0158(5) 0.0197(5) 0.0029(4) -0.0048(4) 0.0025(4)
O2 0.0188(5) 0.0147(5) 0.0285(6) -0.0015(4) 0.0032(4) -0.0009(4)
O3 0.0199(5) 0.0193(5) 0.0174(5) -0.0026(4) -0.0070(4) -0.0014(4)
O4 0.0300(6) 0.0130(5) 0.0263(6) 0.0036(4) 0.0074(4) 0.0017(4)
C1 0.0265(8) 0.0143(7) 0.0256(8) 0.0025(6) -0.0019(6) 0.0040(6)
C2 0.0137(6) 0.0152(7) 0.0155(7) 0.0025(5) 0.0007(5) 0.0024(5)
C3 0.0146(6) 0.0121(6) 0.0169(7) -0.0011(5) 0.0013(5) -0.0005(5)
C4 0.0123(6) 0.0149(7) 0.0135(6) -0.0012(5) 0.0018(5) -0.0004(5)
C5 0.0135(6) 0.0136(6) 0.0146(6) 0.0006(5) 0.0030(5) 0.0006(5)
C6 0.0126(6) 0.0168(7) 0.0124(6) -0.0003(5) 0.0032(5) 0.0007(5)
C7 0.0189(7) 0.0159(7) 0.0148(7) 0.0006(5) 0.0017(5) 0.0021(5)
C8 0.0184(7) 0.0104(6) 0.0177(7) -0.0025(5) 0.0014(5) -0.0005(5)
C9 0.0178(7) 0.0158(7) 0.0214(7) 0.0000(5) -0.0018(5) 0.0035(5)
C10 0.0210(7) 0.0167(7) 0.0163(7) 0.0011(5) -0.0015(5) 0.0017(6)
C11 0.0183(7) 0.0134(7) 0.0183(7) -0.0033(5) -0.0004(5) -0.0012(5)
C12 0.0199(7) 0.0194(7) 0.0197(7) -0.0004(6) 0.0015(6) 0.0011(6)
C13 0.0137(6) 0.0158(7) 0.0133(6) -0.0013(5) 0.0035(5) 0.0003(5)
C14 0.0192(7) 0.0197(7) 0.0146(7) 0.0018(5) 0.0019(5) 0.0044(6)
C15 0.0204(7) 0.0280(8) 0.0132(7) -0.0003(6) -0.0034(5) 0.0022(6)
C16 0.0220(7) 0.0225(7) 0.0163(7) -0.0055(6) -0.0018(6) -0.0026(6)
C17 0.0196(7) 0.0165(7) 0.0163(7) -0.0010(5) 0.0003(5) -0.0010(5)
C18 0.0127(6) 0.0167(7) 0.0136(6) -0.0004(5) 0.0025(5) 0.0006(5)
C19 0.0146(6) 0.0132(6) 0.0153(6) -0.0020(5) 0.0010(5) -0.0009(5)
C20 0.0116(6) 0.0189(7) 0.0134(6) -0.0029(5) -0.0008(5) -0.0012(5)
C21 0.0218(7) 0.0222(8) 0.0211(7) -0.0059(6) -0.0047(6) -0.0049(6)
C22 0.0224(7) 0.0176(7) 0.0164(7) 0.0010(5) -0.0019(5) 0.0029(6)
C23 0.0181(7) 0.0210(7) 0.0210(7) -0.0003(6) -0.0019(5) 0.0050(6)

loop_
_atom_type_symbol
_atom_type_description
_atom_type_scat_dispersion_real
_atom_type_scat_dispersion_imag
_atom_type_scat_source
C C 0.0033 0.0016 'International Tables Vol C Tables 4.2.6.8 and 6.1.1.4'
H H 0.0000 0.0000 'International Tables Vol C Tables 4.2.6.8 and 6.1.1.4'
O O 0.0106 0.0060 'International Tables Vol C Tables 4.2.6.8 and 6.1.1.4'
S S 0.1246 0.1234 'International Tables Vol C Tables 4.2.6.8 and 6.1.1.4'

loop_
_geom_angle_atom_site_label_1
_geom_angle_atom_site_label_2
_geom_angle_atom_site_label_3
_geom_angle
_geom_angle_site_symmetry_1
_geom_angle_site_symmetry_3
_geom_angle_publ_flag
O2 S1 O4 119.30(6) . . ?
O2 S1 C7 111.93(6) . . ?
O4 S1 C7 105.74(7) . . ?
O2 S1 C8 108.02(6) . . ?
O4 S1 C8 106.82(6) . . ?
C7 S1 C8 103.86(6) . . ?
C2 O1 C1 115.54(11) . . ?
C20 O3 C21 116.49(11) . . ?
O1 C1 H11 109.5 . . ?
O1 C1 H1 109.5 . . ?
H11 C1 H1 109.5 . . ?
O1 C1 H10 109.5 . . ?
H11 C1 H10 109.5 . . ?
H1 C1 H10 109.5 . . ?
O1 C2 C3 124.75(12) . . ?
O1 C2 C20 115.00(11) . . ?
C3 C2 C20 120.24(12) . . ?
C2 C3 C4 118.52(12) . . ?
C2 C3 H12 120.7 . . ?
C4 C3 H12 120.7 . . ?
C3 C4 C5 121.70(12) . . ?
C3 C4 C18 128.72(12) . . ?
C5 C4 C18 109.58(12) . . ?
C4 C5 C19 119.59(12) . . ?
C4 C5 C6 108.18(12) . . ?
C19 C5 C6 132.23(13) . . ?
C7 C6 C5 134.52(13) . . ?
C7 C6 C13 120.19(12) . . ?
C5 C6 C13 105.25(11) . . ?
C6 C7 S1 131.03(11) . . ?
C6 C7 H6 114.5 . . ?
S1 C7 H6 114.5 . . ?
C9 C8 C22 120.55(13) . . ?
C9 C8 S1 121.12(11) . . ?
C22 C8 S1 118.33(11) . . ?
C10 C9 C8 119.38(13) . . ?
C10 C9 H5 120.3 . . ?
C8 C9 H5 120.3 . . ?
C9 C10 C11 120.98(13) . . ?
C9 C10 H4 119.5 . . ?
C11 C10 H4 119.5 . . ?
C10 C11 C23 118.60(13) . . ?
C10 C11 C12 121.17(13) . . ?
C23 C11 C12 120.19(12) . . ?
C11 C12 H2 109.5 . . ?
C11 C12 H20 109.5 . . ?
H2 C12 H20 109.5 . . ?
C11 C12 H3 109.5 . . ?
H2 C12 H3 109.5 . . ?
H20 C12 H3 109.5 . . ?
C14 C13 C18 120.38(13) . . ?
C14 C13 C6 130.54(13) . . ?
C18 C13 C6 109.05(11) . . ?
C13 C14 C15 118.41(13) . . ?
C13 C14 H17 120.8 . . ?
C15 C14 H17 120.8 . . ?
C14 C15 C16 121.02(13) . . ?
C14 C15 H16 119.5 . . ?
C16 C15 H16 119.5 . . ?
C17 C16 C15 120.78(13) . . ?
C17 C16 H15 119.6 . . ?
C15 C16 H15 119.6 . . ?
C18 C17 C16 118.05(13) . . ?
C18 C17 H14 121.0 . . ?
C16 C17 H14 121.0 . . ?
C17 C18 C13 121.35(12) . . ?
C17 C18 C4 130.74(13) . . ?
C13 C18 C4 107.90(11) . . ?
C20 C19 C5 118.85(12) . . ?
C20 C19 H13 120.6 . . ?
C5 C19 H13 120.6 . . ?
O3 C20 C19 124.95(12) . . ?
O3 C20 C2 114.07(12) . . ?
C19 C20 C2 120.98(12) . . ?
O3 C21 H7 109.5 . . ?
O3 C21 H8 109.5 . . ?
H7 C21 H8 109.5 . . ?
O3 C21 H9 109.5 . . ?
H7 C21 H9 109.5 . . ?
H8 C21 H9 109.5 . . ?
C23 C22 C8 119.42(13) . . ?
C23 C22 H19 120.3 . . ?
C8 C22 H19 120.3 . . ?
C22 C23 C11 121.07(13) . . ?
C22 C23 H18 119.5 . . ?
C11 C23 H18 119.5 . . ?

loop_
_geom_bond_atom_site_label_1
_geom_bond_atom_site_label_2
_geom_bond_distance
_geom_bond_site_symmetry_2
_geom_bond_publ_flag
S1 O2 1.4371(11) . ?
S1 O4 1.4420(10) . ?
S1 C7 1.7504(14) . ?
S1 C8 1.7687(14) . ?
O1 C2 1.3592(16) . ?
O1 C1 1.4271(17) . ?
O3 C20 1.3681(15) . ?
O3 C21 1.4223(17) . ?
C1 H11 0.9800 . ?
C1 H1 0.9800 . ?
C1 H10 0.9800 . ?
C2 C3 1.3830(18) . ?
C2 C20 1.4135(19) . ?
C3 C4 1.3875(19) . ?
C3 H12 0.9500 . ?
C4 C5 1.3999(19) . ?
C4 C18 1.4611(18) . ?
C5 C19 1.4002(18) . ?
C5 C6 1.4800(18) . ?
C6 C7 1.3434(19) . ?
C6 C13 1.4899(18) . ?
C7 H6 0.9500 . ?
C8 C9 1.3880(19) . ?
C8 C22 1.3889(19) . ?
C9 C10 1.386(2) . ?
C9 H5 0.9500 . ?
C10 C11 1.3917(19) . ?
C10 H4 0.9500 . ?
C11 C23 1.394(2) . ?
C11 C12 1.5062(19) . ?
C12 H2 0.9800 . ?
C12 H20 0.9800 . ?
C12 H3 0.9800 . ?
C13 C14 1.3854(18) . ?
C13 C18 1.3975(19) . ?
C14 C15 1.390(2) . ?
C14 H17 0.9500 . ?
C15 C16 1.391(2) . ?
C15 H16 0.9500 . ?
C16 C17 1.3902(19) . ?
C16 H15 0.9500 . ?
C17 C18 1.3849(19) . ?
C17 H14 0.9500 . ?
C19 C20 1.3802(19) . ?
C19 H13 0.9500 . ?
C21 H7 0.9800 . ?
C21 H8 0.9800 . ?
C21 H9 0.9800 . ?
C22 C23 1.382(2) . ?
C22 H19 0.9500 . ?
C23 H18 0.9500 . ?
